data_1514640
loop_
_publ_author_name
'Li, Zhanyong'
'Chifotides, Helen T.'
'Dunbar, Kim R.'

_publ_section_title
;
 Unprecedented partial paddlewheel dirhodium methyl isocyanide compounds
 with unusual structural and electronic properties: a comprehensive
 experimental and theoretical study
;
_journal_issue 12
_journal_name_full 'Chemical Science'
_journal_page_first 4470
_journal_paper_doi 10.1039/c3sc51641e
_journal_volume 4
_journal_year 2013
_chemical_formula_sum 'C42 H46 B2 F12 N10 O Rh2'
_chemical_formula_weight 1162.33
_chemical_name_systematic
;
?
;
_space_group_IT_number 14
_symmetry_space_group_name_Hall '-P 2ybc'
_symmetry_space_group_name_H-M 'P 1 21/c 1'
_atom_sites_solution_hydrogens geom
_atom_sites_solution_primary direct
_atom_sites_solution_secondary difmap
_audit_creation_method SHELXL-97
_cell_angle_alpha 90.00
_cell_angle_beta 101.13(3)
_cell_angle_gamma 90.00
_cell_formula_units_Z 4
_cell_length_a 11.110(2)
_cell_length_b 31.777(6)
_cell_length_c 14.195(3)
_cell_measurement_temperature 110(2)
_cell_volume 4917.2(17)
_computing_structure_refinement 'SHELXL-97 (Sheldrick, 2008)'
_computing_structure_solution 'SHELXS-97 (Sheldrick, 2008)'
_diffrn_ambient_temperature 110(2)
_diffrn_measured_fraction_theta_full 1.000
_diffrn_measured_fraction_theta_max 1.000
_diffrn_radiation_monochromator graphite
_diffrn_radiation_source 'fine-focus sealed tube'
_diffrn_radiation_type MoK\a
_diffrn_radiation_wavelength 0.71073
_diffrn_reflns_av_R_equivalents 0.0359
_diffrn_reflns_av_sigmaI/netI 0.0269
_diffrn_reflns_limit_h_max 13
_diffrn_reflns_limit_h_min -13
_diffrn_reflns_limit_k_max 37
_diffrn_reflns_limit_k_min -37
_diffrn_reflns_limit_l_max 16
_diffrn_reflns_limit_l_min -16
_diffrn_reflns_number 44350
_diffrn_reflns_theta_full 25.01
_diffrn_reflns_theta_max 25.01
_diffrn_reflns_theta_min 1.28
_exptl_absorpt_coefficient_mu 0.761
_exptl_absorpt_correction_T_max 0.9630
_exptl_absorpt_correction_T_min 0.9210
_exptl_absorpt_correction_type multi-scan
_exptl_absorpt_process_details 'SADABS v2.03 (Bruker, 2003)'
_exptl_crystal_colour yellow
_exptl_crystal_density_diffrn 1.570
_exptl_crystal_density_method 'not measured'
_exptl_crystal_description plate
_exptl_crystal_F_000 2336
_exptl_crystal_size_max 0.11
_exptl_crystal_size_mid 0.10
_exptl_crystal_size_min 0.05
_refine_diff_density_max 1.081
_refine_diff_density_min -0.640
_refine_diff_density_rms 0.080
_refine_ls_extinction_method none
_refine_ls_goodness_of_fit_ref 1.037
_refine_ls_hydrogen_treatment mixed
_refine_ls_matrix_type full
_refine_ls_number_parameters 630
_refine_ls_number_reflns 8664
_refine_ls_number_restraints 0
_refine_ls_restrained_S_all 1.037
_refine_ls_R_factor_all 0.0480
_refine_ls_R_factor_gt 0.0374
_refine_ls_shift/su_max 0.001
_refine_ls_shift/su_mean 0.000
_refine_ls_structure_factor_coef Fsqd
_refine_ls_weighting_details 'calc w=1/[\s^2^(Fo^2^)+(0.0417P)^2^+9.8789P] where P=(Fo^2^+2Fc^2^)/3'
_refine_ls_weighting_scheme calc
_refine_ls_wR_factor_gt 0.0914
_refine_ls_wR_factor_ref 0.0982
_reflns_number_gt 7232
_reflns_number_total 8664
_reflns_threshold_expression >2sigma(I)
_cod_data_source_file c3sc51641e.txt
_cod_data_source_block d:\xray\yong004\yong004
_cod_original_cell_volume 4917.3(17)
_cod_original_sg_symbol_H-M P2(1)/c
_cod_database_code 1514640

loop_
_symmetry_equiv_pos_as_xyz
'x, y, z'
'-x, y+1/2, -z+1/2'
'-x, -y, -z'
'x, -y-1/2, z-1/2'

loop_
_atom_site_label
_atom_site_type_symbol
_atom_site_fract_x
_atom_site_fract_y
_atom_site_fract_z
_atom_site_U_iso_or_equiv
_atom_site_adp_type
_atom_site_occupancy
_atom_site_symmetry_multiplicity
_atom_site_calc_flag
_atom_site_refinement_flags
Rh1 Rh 0.91509(2) 0.151201(8) 0.637042(19) 0.02486(9) Uani 1 1 d .
F9 F 1.6714(2) 0.09818(14) 0.9117(2) 0.0971(13) Uani 1 1 d .
O1 O 0.4633(4) 0.07696(12) 0.2211(3) 0.0771(11) Uani 1 1 d .
N1 N 1.1854(3) 0.12062(9) 0.7345(2) 0.0296(7) Uani 1 1 d .
C1 C 1.3892(4) 0.14839(16) 0.7989(3) 0.0489(11) Uani 1 1 d .
H1 H 1.3584 0.1759 0.7824 0.059 Uiso 1 1 calc R
Rh2 Rh 1.06818(3) 0.157052(9) 0.800974(19) 0.02657(9) Uani 1 1 d .
F10 F 0.8725(4) 0.00800(9) 0.2821(2) 0.0844(11) Uani 1 1 d .
N2 N 1.0249(3) 0.10084(9) 0.6127(2) 0.0266(6) Uani 1 1 d .
C2 C 1.5098(4) 0.1437(2) 0.8431(4) 0.0609(14) Uani 1 1 d .
H2 H 1.5622 0.1675 0.8570 0.073 Uiso 1 1 calc R
F11 F 1.1562(3) 0.01860(9) 1.17374(19) 0.0771(10) Uani 1 1 d .
N3 N 0.9810(3) 0.10254(9) 0.8334(2) 0.0285(7) Uani 1 1 d .
C3 C 1.5514(4) 0.1048(2) 0.8659(3) 0.0631(16) Uani 1 1 d .
F12 F 0.3539(2) 0.05340(8) 0.52861(18) 0.0510(6) Uani 1 1 d .
N4 N 0.8146(3) 0.11014(9) 0.7076(2) 0.0278(6) Uani 1 1 d .
C4 C 1.4810(5) 0.0698(2) 0.8465(4) 0.0646(15) Uani 1 1 d .
H4 H 1.5148 0.0427 0.8626 0.077 Uiso 1 1 calc R
F7 F 1.0523(3) 0.34628(9) 0.7582(3) 0.0808(10) Uani 1 1 d .
N5 N 0.8885(3) 0.20618(10) 0.9005(2) 0.0367(8) Uani 1 1 d .
C5 C 1.3569(4) 0.07440(16) 0.8020(3) 0.0502(11) Uani 1 1 d .
H5 H 1.3055 0.0504 0.7889 0.060 Uiso 1 1 calc R
F6 F 0.9108(3) 0.30316(10) 0.8009(2) 0.0794(9) Uani 1 1 d .
N6 N 0.7556(3) 0.22649(10) 0.6769(2) 0.0342(7) Uani 1 1 d .
C6 C 1.3106(3) 0.11408(13) 0.7775(3) 0.0369(9) Uani 1 1 d .
F8 F 0.8515(4) 0.35204(13) 0.6855(3) 0.1135(15) Uani 1 1 d .
N7 N 1.1832(3) 0.23864(11) 0.7387(2) 0.0391(8) Uani 1 1 d .
C7 C 1.1390(3) 0.09793(11) 0.6588(2) 0.0288(8) Uani 1 1 d .
H7 H 1.1912 0.0783 0.6360 0.035 Uiso 1 1 calc R
F5 F 0.9603(3) 0.29711(12) 0.6562(2) 0.0857(10) Uani 1 1 d .
N8 N 1.0758(3) 0.20211(10) 0.5240(2) 0.0320(7) Uani 1 1 d .
C8 C 0.9898(3) 0.07619(11) 0.5276(3) 0.0290(8) Uani 1 1 d .
F2 F 0.5936(2) 0.21863(9) 0.4851(2) 0.0661(8) Uani 1 1 d .
N9 N 1.2789(4) 0.15474(11) 0.9939(3) 0.0470(9) Uani 1 1 d .
C9 C 0.8973(4) 0.04693(12) 0.5225(3) 0.0374(9) Uani 1 1 d .
H9 H 0.8608 0.0422 0.5768 0.045 Uiso 1 1 calc R
F4 F 0.4262(3) 0.25750(12) 0.4947(3) 0.1094(14) Uani 1 1 d .
N10 N 0.7398(3) 0.14245(11) 0.4307(3) 0.0400(8) Uani 1 1 d .
C10 C 0.8567(4) 0.02425(12) 0.4389(3) 0.0432(10) Uani 1 1 d .
H10 H 0.7916 0.0045 0.4346 0.052 Uiso 1 1 calc R
B2 B 0.9451(6) 0.3253(2) 0.7255(5) 0.0639(16) Uani 1 1 d .
F3 F 0.4929(3) 0.25142(14) 0.3549(3) 0.1134(15) Uani 1 1 d .
C11 C 0.9125(5) 0.03103(14) 0.3637(3) 0.0532(12) Uani 1 1 d .
F1 F 0.4067(3) 0.19630(9) 0.4137(2) 0.0720(8) Uani 1 1 d .
C12 C 1.0046(6) 0.05914(16) 0.3662(3) 0.0736(18) Uani 1 1 d .
H12 H 1.0419 0.0629 0.3120 0.088 Uiso 1 1 calc R
C13 C 1.0434(5) 0.08227(14) 0.4490(3) 0.0539(13) Uani 1 1 d .
H13 H 1.1073 0.1024 0.4517 0.065 Uiso 1 1 calc R
C14 C 0.9927(6) 0.09284(15) 1.0053(3) 0.0626(15) Uani 1 1 d .
H14 H 0.9383 0.1160 1.0046 0.075 Uiso 1 1 calc R
C15 C 1.0364(6) 0.07241(16) 1.0904(3) 0.0764(19) Uani 1 1 d .
H15 H 1.0129 0.0811 1.1483 0.092 Uiso 1 1 calc R
C16 C 1.1135(5) 0.03972(14) 1.0896(3) 0.0497(11) Uani 1 1 d .
C17 C 1.1484(5) 0.02613(15) 1.0093(4) 0.0606(14) Uani 1 1 d .
H17 H 1.2030 0.0030 1.0113 0.073 Uiso 1 1 calc R
C18 C 1.1028(4) 0.04674(14) 0.9230(3) 0.0493(11) Uani 1 1 d .
H18 H 1.1251 0.0373 0.8653 0.059 Uiso 1 1 calc R
C19 C 1.0262(3) 0.08040(11) 0.9212(2) 0.0285(8) Uani 1 1 d .
C20 C 0.8717(3) 0.09192(11) 0.7870(2) 0.0294(8) Uani 1 1 d .
H20 H 0.8309 0.0696 0.8123 0.035 Uiso 1 1 calc R
C21 C 0.6961(3) 0.09467(11) 0.6641(2) 0.0288(8) Uani 1 1 d .
C22 C 0.6683(4) 0.05208(12) 0.6597(3) 0.0341(9) Uani 1 1 d .
H22 H 0.7284 0.0322 0.6880 0.041 Uiso 1 1 calc R
C23 C 0.5527(4) 0.03838(13) 0.6138(3) 0.0395(9) Uani 1 1 d .
H23 H 0.5334 0.0092 0.6107 0.047 Uiso 1 1 calc R
C24 C 0.4678(3) 0.06723(14) 0.5738(3) 0.0389(9) Uani 1 1 d .
C25 C 0.4915(3) 0.10956(13) 0.5764(3) 0.0371(9) Uani 1 1 d .
H25 H 0.4305 0.1291 0.5477 0.045 Uiso 1 1 calc R
C26 C 0.6059(3) 0.12314(12) 0.6217(3) 0.0338(8) Uani 1 1 d .
H26 H 0.6238 0.1524 0.6242 0.041 Uiso 1 1 calc R
C27 C 1.1387(4) 0.20878(12) 0.7612(3) 0.0334(8) Uani 1 1 d .
C28 C 1.2399(4) 0.27459(14) 0.7038(3) 0.0512(12) Uani 1 1 d .
H28A H 1.3099 0.2653 0.6763 0.077 Uiso 1 1 calc R
H28B H 1.2683 0.2941 0.7570 0.077 Uiso 1 1 calc R
H28C H 1.1801 0.2889 0.6543 0.077 Uiso 1 1 calc R
C29 C 1.0184(3) 0.18510(11) 0.5704(2) 0.0275(8) Uani 1 1 d .
C30 C 1.1473(4) 0.22134(16) 0.4612(3) 0.0548(13) Uani 1 1 d .
H30A H 1.2337 0.2135 0.4818 0.082 Uiso 1 1 calc R
H30B H 1.1392 0.2520 0.4638 0.082 Uiso 1 1 calc R
H30C H 1.1177 0.2116 0.3953 0.082 Uiso 1 1 calc R
C31 C 0.9527(4) 0.18823(12) 0.8602(3) 0.0316(8) Uani 1 1 d .
C32 C 0.8083(4) 0.23024(15) 0.9482(3) 0.0492(11) Uani 1 1 d .
H32A H 0.8145 0.2601 0.9328 0.074 Uiso 1 1 calc R
H32B H 0.8323 0.2262 1.0178 0.074 Uiso 1 1 calc R
H32C H 0.7236 0.2207 0.9266 0.074 Uiso 1 1 calc R
C33 C 0.8184(3) 0.19935(12) 0.6648(3) 0.0300(8) Uani 1 1 d .
C34 C 0.6718(4) 0.25949(14) 0.6891(4) 0.0512(12) Uani 1 1 d .
H34A H 0.5976 0.2572 0.6393 0.077 Uiso 1 1 calc R
H34B H 0.7106 0.2869 0.6838 0.077 Uiso 1 1 calc R
H34C H 0.6499 0.2570 0.7525 0.077 Uiso 1 1 calc R
C35 C 1.1992(3) 0.15612(11) 0.9324(3) 0.0289(8) Uani 1 1 d .
C36 C 1.3908(5) 0.15157(17) 1.0684(4) 0.0649(15) Uani 1 1 d .
H36A H 1.4628 0.1505 1.0379 0.097 Uiso 1 1 calc R
H36B H 1.3874 0.1259 1.1062 0.097 Uiso 1 1 calc R
H36C H 1.3968 0.1762 1.1106 0.097 Uiso 1 1 calc R
C37 C 0.7994(3) 0.14335(11) 0.5049(3) 0.0273(8) Uani 1 1 d .
C38 C 0.6603(5) 0.14109(18) 0.3374(3) 0.0650(14) Uani 1 1 d .
H38A H 0.6110 0.1153 0.3318 0.098 Uiso 1 1 calc R
H38B H 0.7100 0.1414 0.2874 0.098 Uiso 1 1 calc R
H38C H 0.6060 0.1657 0.3297 0.098 Uiso 1 1 calc R
C39 C 0.6111(10) 0.0541(3) 0.1277(5) 0.152(4) Uani 1 1 d .
H39A H 0.5558 0.0464 0.0678 0.228 Uiso 1 1 calc R
H39B H 0.6864 0.0374 0.1348 0.228 Uiso 1 1 calc R
H39C H 0.6314 0.0841 0.1262 0.228 Uiso 1 1 calc R
C40 C 0.5472(9) 0.0454(2) 0.2139(6) 0.130(3) Uani 1 1 d .
H40A H 0.5046 0.0179 0.2048 0.156 Uiso 1 1 calc R
H40B H 0.6095 0.0441 0.2739 0.156 Uiso 1 1 calc R
C41 C 0.3990(6) 0.07144(18) 0.2973(5) 0.0744(16) Uani 1 1 d .
H41A H 0.4586 0.0694 0.3587 0.089 Uiso 1 1 calc R
H41B H 0.3520 0.0448 0.2878 0.089 Uiso 1 1 calc R
C42 C 0.3139(6) 0.1069(2) 0.3024(5) 0.093(2) Uani 1 1 d .
H42A H 0.3612 0.1325 0.3219 0.140 Uiso 1 1 calc R
H42B H 0.2627 0.1003 0.3495 0.140 Uiso 1 1 calc R
H42C H 0.2615 0.1112 0.2392 0.140 Uiso 1 1 calc R
B1 B 0.4794(4) 0.23163(17) 0.4384(4) 0.0502(13) Uani 1 1 d .

loop_
_atom_site_aniso_label
_atom_site_aniso_U_11
_atom_site_aniso_U_22
_atom_site_aniso_U_33
_atom_site_aniso_U_23
_atom_site_aniso_U_13
_atom_site_aniso_U_12
Rh1 0.02635(16) 0.02773(15) 0.02193(15) 0.00165(11) 0.00821(11) -0.00083(11)
F9 0.0283(14) 0.198(4) 0.0625(19) -0.022(2) 0.0018(13) 0.0216(19)
O1 0.096(3) 0.065(2) 0.063(2) 0.0009(19) -0.004(2) 0.015(2)
N1 0.0255(16) 0.0374(17) 0.0273(16) -0.0026(13) 0.0082(13) -0.0002(13)
C1 0.031(2) 0.073(3) 0.044(3) -0.015(2) 0.0121(19) -0.009(2)
Rh2 0.02885(16) 0.03045(16) 0.02190(15) -0.00060(11) 0.00858(12) -0.00179(12)
F10 0.136(3) 0.0652(19) 0.0419(16) -0.0195(14) -0.0081(17) -0.0238(19)
N2 0.0283(16) 0.0279(15) 0.0242(15) 0.0001(12) 0.0064(12) -0.0003(12)
C2 0.038(3) 0.097(4) 0.050(3) -0.025(3) 0.015(2) -0.012(3)
F11 0.109(3) 0.0661(19) 0.0434(16) 0.0245(14) -0.0184(16) -0.0088(17)
N3 0.0311(17) 0.0313(16) 0.0249(15) 0.0036(13) 0.0096(13) -0.0002(13)
C3 0.028(2) 0.122(5) 0.041(3) -0.025(3) 0.009(2) -0.002(3)
F12 0.0320(13) 0.0660(16) 0.0545(15) -0.0059(13) 0.0071(11) -0.0153(12)
N4 0.0282(16) 0.0307(16) 0.0253(16) 0.0031(13) 0.0074(13) -0.0030(13)
C4 0.056(3) 0.091(4) 0.046(3) 0.004(3) 0.009(2) 0.030(3)
F7 0.079(2) 0.0597(19) 0.108(3) -0.0200(17) 0.030(2) -0.0239(16)
N5 0.0390(19) 0.0440(19) 0.0283(17) -0.0045(15) 0.0100(15) 0.0012(15)
C5 0.038(2) 0.069(3) 0.043(3) 0.002(2) 0.005(2) 0.012(2)
F6 0.072(2) 0.087(2) 0.074(2) 0.0308(18) -0.0003(17) -0.0140(17)
N6 0.0318(17) 0.0335(18) 0.0369(18) -0.0029(14) 0.0054(14) 0.0006(14)
C6 0.028(2) 0.057(3) 0.028(2) -0.0063(18) 0.0100(16) 0.0035(18)
F8 0.087(3) 0.111(3) 0.148(4) 0.075(3) 0.036(3) 0.036(2)
N7 0.046(2) 0.0405(19) 0.0305(18) -0.0013(15) 0.0068(15) -0.0123(16)
C7 0.033(2) 0.0286(19) 0.0275(19) 0.0003(15) 0.0120(16) -0.0002(15)
F5 0.069(2) 0.104(3) 0.078(2) -0.017(2) -0.0004(17) -0.0151(19)
N8 0.0297(17) 0.0392(18) 0.0277(16) 0.0070(14) 0.0071(14) -0.0031(14)
C8 0.033(2) 0.0244(18) 0.0285(19) 0.0012(15) 0.0025(16) 0.0029(15)
F2 0.0436(16) 0.0731(19) 0.079(2) 0.0057(16) 0.0045(14) 0.0043(14)
N9 0.065(3) 0.041(2) 0.039(2) -0.0039(16) 0.020(2) 0.0062(18)
C9 0.035(2) 0.032(2) 0.048(2) -0.0037(18) 0.0161(19) 0.0014(17)
F4 0.059(2) 0.097(3) 0.174(4) -0.056(3) 0.027(2) 0.0030(19)
N10 0.0385(19) 0.0403(19) 0.042(2) 0.0012(16) 0.0114(17) 0.0000(15)
C10 0.036(2) 0.028(2) 0.063(3) -0.0110(19) 0.001(2) -0.0016(17)
B2 0.058(4) 0.052(3) 0.082(5) 0.013(3) 0.014(3) 0.002(3)
F3 0.077(2) 0.139(3) 0.119(3) 0.069(3) 0.004(2) -0.010(2)
C11 0.082(4) 0.037(2) 0.033(2) -0.0052(19) -0.006(2) -0.005(2)
F1 0.0573(18) 0.0682(19) 0.089(2) -0.0056(16) 0.0108(16) -0.0078(15)
C12 0.134(5) 0.063(3) 0.029(2) -0.008(2) 0.027(3) -0.037(3)
C13 0.084(4) 0.049(3) 0.034(2) -0.006(2) 0.024(2) -0.032(2)
C14 0.113(4) 0.048(3) 0.033(2) 0.009(2) 0.030(3) 0.025(3)
C15 0.155(6) 0.052(3) 0.025(2) 0.007(2) 0.023(3) 0.020(3)
C16 0.064(3) 0.049(3) 0.030(2) 0.0110(19) -0.005(2) -0.009(2)
C17 0.055(3) 0.054(3) 0.075(4) 0.028(3) 0.017(3) 0.021(2)
C18 0.061(3) 0.051(3) 0.041(2) 0.009(2) 0.023(2) 0.018(2)
C19 0.031(2) 0.0290(18) 0.0258(19) 0.0017(15) 0.0066(15) -0.0020(15)
C20 0.032(2) 0.0318(19) 0.0272(19) -0.0017(15) 0.0133(16) -0.0021(16)
C21 0.032(2) 0.035(2) 0.0227(18) -0.0002(15) 0.0128(15) -0.0039(16)
C22 0.034(2) 0.041(2) 0.029(2) 0.0031(16) 0.0125(16) -0.0044(17)
C23 0.044(2) 0.041(2) 0.036(2) -0.0003(18) 0.0149(19) -0.0131(19)
C24 0.027(2) 0.058(3) 0.034(2) -0.0028(19) 0.0112(17) -0.0100(19)
C25 0.029(2) 0.049(2) 0.035(2) -0.0008(18) 0.0121(17) -0.0010(18)
C26 0.033(2) 0.038(2) 0.033(2) -0.0011(17) 0.0134(17) -0.0024(17)
C27 0.036(2) 0.039(2) 0.0255(19) -0.0045(16) 0.0066(16) -0.0059(18)
C28 0.061(3) 0.047(3) 0.047(3) 0.004(2) 0.012(2) -0.022(2)
C29 0.0270(19) 0.0297(19) 0.0245(18) 0.0015(15) 0.0021(15) 0.0021(15)
C30 0.051(3) 0.077(3) 0.040(2) 0.010(2) 0.017(2) -0.023(2)
C31 0.038(2) 0.033(2) 0.0231(19) -0.0023(15) 0.0040(17) -0.0039(17)
C32 0.047(3) 0.062(3) 0.041(2) -0.015(2) 0.016(2) 0.008(2)
C33 0.030(2) 0.037(2) 0.0237(18) 0.0026(16) 0.0053(15) -0.0051(17)
C34 0.046(3) 0.044(3) 0.064(3) -0.012(2) 0.012(2) 0.013(2)
C35 0.030(2) 0.033(2) 0.0249(19) -0.0009(15) 0.0078(17) -0.0004(16)
C36 0.070(3) 0.075(4) 0.041(3) -0.006(2) -0.010(2) 0.021(3)
C37 0.0289(19) 0.0285(19) 0.027(2) 0.0026(15) 0.0112(16) -0.0018(15)
C38 0.059(3) 0.086(4) 0.042(3) -0.005(3) -0.009(2) -0.008(3)
C39 0.285(13) 0.115(6) 0.058(4) 0.012(4) 0.041(6) 0.102(7)
C40 0.207(10) 0.080(5) 0.101(6) -0.011(4) 0.024(6) 0.059(6)
C41 0.074(4) 0.066(4) 0.082(4) 0.012(3) 0.012(3) -0.014(3)
C42 0.062(4) 0.110(5) 0.108(5) 0.023(4) 0.016(4) 0.008(4)
B1 0.029(3) 0.051(3) 0.068(4) 0.009(3) 0.006(2) 0.005(2)

loop_
_atom_type_symbol
_atom_type_description
_atom_type_scat_dispersion_real
_atom_type_scat_dispersion_imag
_atom_type_scat_source
C C 0.0033 0.0016 'International Tables Vol C Tables 4.2.6.8 and 6.1.1.4'
H H 0.0000 0.0000 'International Tables Vol C Tables 4.2.6.8 and 6.1.1.4'
B B 0.0013 0.0007 'International Tables Vol C Tables 4.2.6.8 and 6.1.1.4'
N N 0.0061 0.0033 'International Tables Vol C Tables 4.2.6.8 and 6.1.1.4'
O O 0.0106 0.0060 'International Tables Vol C Tables 4.2.6.8 and 6.1.1.4'
F F 0.0171 0.0103 'International Tables Vol C Tables 4.2.6.8 and 6.1.1.4'
Rh Rh -1.1178 0.9187 'International Tables Vol C Tables 4.2.6.8 and 6.1.1.4'

loop_
_geom_angle_atom_site_label_1
_geom_angle_atom_site_label_2
_geom_angle_atom_site_label_3
_geom_angle
C29 Rh1 C33 93.65(15)
C29 Rh1 C37 87.00(14)
C33 Rh1 C37 90.43(14)
C29 Rh1 N2 85.72(13)
C33 Rh1 N2 177.25(13)
C37 Rh1 N2 92.20(13)
C29 Rh1 N4 174.79(13)
C33 Rh1 N4 91.52(13)
C37 Rh1 N4 93.61(12)
N2 Rh1 N4 89.09(12)
C29 Rh1 Rh2 92.87(10)
C33 Rh1 Rh2 93.07(10)
C37 Rh1 Rh2 176.50(10)
N2 Rh1 Rh2 84.30(8)
N4 Rh1 Rh2 86.21(8)
C40 O1 C41 114.3(5)
C7 N1 C6 117.9(3)
C7 N1 Rh2 119.4(2)
C6 N1 Rh2 121.9(2)
C2 C1 C6 122.0(5)
C31 Rh2 C27 91.79(16)
C31 Rh2 N3 87.36(14)
C27 Rh2 N3 175.16(14)
C31 Rh2 N1 176.69(14)
C27 Rh2 N1 90.92(14)
N3 Rh2 N1 89.78(12)
C31 Rh2 C35 91.42(14)
C27 Rh2 C35 91.17(15)
N3 Rh2 C35 93.62(13)
N1 Rh2 C35 90.43(13)
C31 Rh2 Rh1 92.94(11)
C27 Rh2 Rh1 91.78(11)
N3 Rh2 Rh1 83.50(8)
N1 Rh2 Rh1 85.08(8)
C35 Rh2 Rh1 174.66(10)
C7 N2 C8 117.5(3)
C7 N2 Rh1 120.8(2)
C8 N2 Rh1 119.2(2)
C3 C2 C1 118.1(5)
C20 N3 C19 116.5(3)
C20 N3 Rh2 122.0(2)
C19 N3 Rh2 120.0(2)
C2 C3 C4 123.4(5)
C2 C3 F9 120.7(5)
C4 C3 F9 115.9(6)
C20 N4 C21 118.1(3)
C20 N4 Rh1 118.0(2)
C21 N4 Rh1 122.6(2)
C3 C4 C5 118.8(5)
C31 N5 C32 177.5(4)
C6 C5 C4 119.5(5)
C33 N6 C34 177.1(4)
C5 C6 C1 118.2(4)
C5 C6 N1 121.8(4)
C1 C6 N1 119.9(4)
C27 N7 C28 175.7(4)
N2 C7 N1 123.8(3)
C29 N8 C30 176.3(4)
C13 C8 C9 119.2(4)
C13 C8 N2 121.2(3)
C9 C8 N2 119.6(3)
C35 N9 C36 174.6(4)
C8 C9 C10 120.8(4)
C37 N10 C38 178.1(4)
C11 C10 C9 118.0(4)
F7 B2 F5 110.2(5)
F7 B2 F8 112.3(5)
F5 B2 F8 107.2(6)
F7 B2 F6 109.6(5)
F5 B2 F6 108.2(5)
F8 B2 F6 109.3(5)
C10 C11 C12 123.0(4)
C10 C11 F10 117.4(4)
C12 C11 F10 119.7(5)
C11 C12 C13 118.9(5)
C8 C13 C12 120.1(4)
C15 C14 C19 121.2(5)
C16 C15 C14 118.3(5)
C17 C16 C15 122.8(4)
C17 C16 F11 118.2(4)
C15 C16 F11 118.9(4)
C16 C17 C18 118.6(4)
C19 C18 C17 120.3(4)
C18 C19 C14 118.8(4)
C18 C19 N3 120.9(3)
C14 C19 N3 120.3(3)
N3 C20 N4 124.4(3)
C22 C21 C26 118.6(3)
C22 C21 N4 122.2(3)
C26 C21 N4 119.2(3)
C21 C22 C23 120.2(4)
C24 C23 C22 119.2(4)
C23 C24 C25 122.5(4)
C23 C24 F12 118.8(4)
C25 C24 F12 118.7(4)
C24 C25 C26 118.3(4)
C25 C26 C21 121.2(4)
N7 C27 Rh2 178.1(4)
N8 C29 Rh1 173.1(3)
N5 C31 Rh2 176.0(3)
N6 C33 Rh1 175.6(3)
N9 C35 Rh2 170.8(3)
N10 C37 Rh1 173.9(3)
O1 C40 C39 110.2(6)
O1 C41 C42 111.3(5)
F4 B1 F3 111.2(5)
F4 B1 F2 111.3(5)
F3 B1 F2 108.0(4)
F4 B1 F1 109.9(4)
F3 B1 F1 107.9(5)
F2 B1 F1 108.4(4)

loop_
_geom_bond_atom_site_label_1
_geom_bond_atom_site_label_2
_geom_bond_distance
Rh1 C29 1.947(4)
Rh1 C33 1.953(4)
Rh1 C37 2.074(4)
Rh1 N2 2.081(3)
Rh1 N4 2.094(3)
Rh1 Rh2 2.6104(10)
F9 C3 1.382(5)
O1 C40 1.386(8)
O1 C41 1.417(7)
N1 C7 1.315(5)
N1 C6 1.422(5)
N1 Rh2 2.098(3)
C1 C2 1.374(7)
C1 C6 1.393(6)
Rh2 C31 1.936(4)
Rh2 C27 1.950(4)
Rh2 N3 2.079(3)
Rh2 C35 2.133(4)
F10 C11 1.369(5)
N2 C7 1.313(5)
N2 C8 1.429(4)
C2 C3 1.339(8)
F11 C16 1.372(5)
N3 C20 1.309(5)
N3 C19 1.435(4)
C3 C4 1.356(8)
F12 C24 1.376(4)
N4 C20 1.316(5)
N4 C21 1.429(5)
C4 C5 1.409(6)
F7 B2 1.365(7)
N5 C31 1.148(5)
N5 C32 1.439(5)
C5 C6 1.381(6)
F6 B2 1.395(7)
N6 C33 1.142(5)
N6 C34 1.435(5)
F8 B2 1.377(7)
N7 C27 1.144(5)
N7 C28 1.438(5)
F5 B2 1.366(7)
N8 C29 1.138(4)
N8 C30 1.440(5)
C8 C13 1.377(6)
C8 C9 1.377(5)
F2 B1 1.377(6)
N9 C35 1.118(5)
N9 C36 1.472(6)
C9 C10 1.387(6)
F4 B1 1.359(7)
N10 C37 1.130(5)
N10 C38 1.444(6)
C10 C11 1.352(7)
F3 B1 1.374(7)
C11 C12 1.354(7)
F1 B1 1.388(6)
C12 C13 1.383(6)
C14 C15 1.375(6)
C14 C19 1.376(6)
C15 C16 1.348(7)
C16 C17 1.345(7)
C17 C18 1.395(6)
C18 C19 1.364(5)
C21 C22 1.387(5)
C21 C26 1.397(5)
C22 C23 1.393(5)
C23 C24 1.358(6)
C24 C25 1.370(6)
C25 C26 1.379(5)
C39 C40 1.553(11)
C41 C42 1.481(8)
